data_7205048
loop_
_publ_author_name
'Yang, En-Cui'
'Feng, Yan'
'Liu, Zhong-Yi'
'Liu, Tian-Yu'
'Zhao, Xiao-Jun'

_publ_section_title
;
 Diverse mixed-ligand metal complexes with in situ generated
 5-(pyrazinyl)tetrazolate chelating-bridging ligand: in situ synthesis,
 crystal structures, magnetic and luminescent properties
;
_journal_issue 1
_journal_name_full CrystEngComm
_journal_page_first 230
_journal_paper_doi 10.1039/c000586j
_journal_volume 13
_journal_year 2011
_chemical_formula_sum 'C10 H9 Cu N6 O6'
_chemical_formula_weight 372.77
_chemical_name_systematic
;
?
;
_space_group_IT_number 2
_symmetry_cell_setting triclinic
_symmetry_space_group_name_Hall '-P 1'
_symmetry_space_group_name_H-M 'P -1'
_atom_sites_solution_hydrogens geom
_atom_sites_solution_primary direct
_atom_sites_solution_secondary difmap
_audit_creation_method SHELXL-97
_cell_angle_alpha 111.154(2)
_cell_angle_beta 95.728(2)
_cell_angle_gamma 94.674(2)
_cell_formula_units_Z 2
_cell_length_a 7.8365(10)
_cell_length_b 8.2326(11)
_cell_length_c 10.7944(15)
_cell_measurement_reflns_used 2107
_cell_measurement_temperature 296(2)
_cell_measurement_theta_max 0.00
_cell_measurement_theta_min 0.00
_cell_volume 641.03(15)
_computing_cell_refinement 'Bruker SMART'
_computing_data_collection 'Bruker SMART'
_computing_data_reduction 'Bruker SAINT'
_computing_molecular_graphics 'Bruker SHELXTL'
_computing_publication_material 'Bruker SHELXTL'
_computing_structure_refinement 'SHELXL-97 (Sheldrick, 1997)'
_computing_structure_solution 'SHELXS-97 (Sheldrick, 1990)'
_diffrn_ambient_temperature 296(2)
_diffrn_measured_fraction_theta_full 0.992
_diffrn_measured_fraction_theta_max 0.992
_diffrn_measurement_device_type 'CCD area detector'
_diffrn_measurement_method 'phi and omega scans'
_diffrn_radiation_monochromator graphite
_diffrn_radiation_source 'fine-focus sealed tube'
_diffrn_radiation_type MoK\a
_diffrn_radiation_wavelength 0.71073
_diffrn_reflns_av_R_equivalents 0.0111
_diffrn_reflns_av_sigmaI/netI 0.0238
_diffrn_reflns_limit_h_max 9
_diffrn_reflns_limit_h_min -6
_diffrn_reflns_limit_k_max 9
_diffrn_reflns_limit_k_min -9
_diffrn_reflns_limit_l_max 12
_diffrn_reflns_limit_l_min -12
_diffrn_reflns_number 3195
_diffrn_reflns_theta_full 25.00
_diffrn_reflns_theta_max 25.00
_diffrn_reflns_theta_min 2.04
_exptl_absorpt_coefficient_mu 1.751
_exptl_absorpt_correction_T_max 0.8043
_exptl_absorpt_correction_T_min 0.7434
_exptl_absorpt_correction_type multi-scan
_exptl_absorpt_process_details sadabs
_exptl_crystal_colour blue
_exptl_crystal_density_diffrn 1.931
_exptl_crystal_density_meas ?
_exptl_crystal_density_method 'not measured'
_exptl_crystal_description block
_exptl_crystal_F_000 376
_exptl_crystal_size_max 0.18
_exptl_crystal_size_mid 0.14
_exptl_crystal_size_min 0.13
_refine_diff_density_max 0.447
_refine_diff_density_min -0.497
_refine_diff_density_rms 0.065
_refine_ls_extinction_method none
_refine_ls_goodness_of_fit_ref 1.036
_refine_ls_hydrogen_treatment constr
_refine_ls_matrix_type full
_refine_ls_number_parameters 213
_refine_ls_number_reflns 2235
_refine_ls_number_restraints 0
_refine_ls_restrained_S_all 1.036
_refine_ls_R_factor_all 0.0390
_refine_ls_R_factor_gt 0.0305
_refine_ls_shift/su_max 0.001
_refine_ls_shift/su_mean 0.000
_refine_ls_structure_factor_coef Fsqd
_refine_ls_weighting_details 'calc w=1/[\s^2^(Fo^2^)+(0.0285P)^2^+1.0776P] where P=(Fo^2^+2Fc^2^)/3'
_refine_ls_weighting_scheme calc
_refine_ls_wR_factor_gt 0.0722
_refine_ls_wR_factor_ref 0.0774
_reflns_number_gt 1934
_reflns_number_total 2235
_reflns_threshold_expression >2sigma(I)
_cod_data_source_file C000586J.TXT
_cod_data_source_block 90324b
_cod_depositor_comments
;
The following automatic conversions were performed:
'_symmetry_cell_setting' value 'Triclinic' changed to 'triclinic'
according to '/home/saulius/struct/CIF-dictionaries/cif_core.dic'
dictionary named 'cif_core.dic' version 2.4.1 from 2010-06-29.

Automatic conversion script
Id: cif_fix_enum 1555 2011-01-17 13:19:09Z saulius 

The following automatic conversions were performed:

'_exptl_crystal_density_meas' value 'none' was changed to '?' - the
value is perceived as not measured.

Automatic conversion script
Id: cif_fix_values 3008 2015-01-20 13:52:24Z robertas 
;
_cod_original_sg_symbol_H-M P-1
_cod_database_code 7205048

loop_
_symmetry_equiv_pos_as_xyz
'x, y, z'
'-x, -y, -z'

loop_
_atom_site_label
_atom_site_type_symbol
_atom_site_fract_x
_atom_site_fract_y
_atom_site_fract_z
_atom_site_U_iso_or_equiv
_atom_site_adp_type
_atom_site_occupancy
_atom_site_symmetry_multiplicity
_atom_site_calc_flag
_atom_site_refinement_flags
_atom_site_disorder_assembly
_atom_site_disorder_group
Cu1 Cu 0.58265(5) 0.83661(5) 0.83242(4) 0.02951(14) Uani 1 1 d . . .
O6 O 0.8227(5) 0.7398(10) 0.9722(5) 0.0523(14) Uani 0.765(12) 1 d P A 1
O6' O 0.836(2) 0.836(3) 1.0044(17) 0.0523(14) Uani 0.235(12) 1 d P A 2
O1 O 0.7108(3) 0.8447(3) 0.6904(2) 0.0307(5) Uani 1 1 d . A .
O2 O 0.9814(3) 0.8035(3) 0.7516(2) 0.0318(5) Uani 1 1 d . A .
O3 O 0.8366(3) 0.5474(3) 0.4541(2) 0.0308(5) Uani 1 1 d . . .
O4 O 1.0208(3) 0.5423(3) 0.3065(2) 0.0332(5) Uani 1 1 d . . .
H4' H 1.0100 0.4366 0.2911 0.050 Uiso 1 1 calc R . .
O5 O 0.3430(3) 0.8726(3) 0.7053(2) 0.0411(6) Uani 1 1 d . A .
H5A H 0.3660 0.9536 0.6759 0.062 Uiso 1 1 d R . .
H5B H 0.2442 0.8641 0.7300 0.062 Uiso 1 1 d R . .
N1 N 0.4280(3) 0.8081(3) 0.9621(2) 0.0292(6) Uani 1 1 d . A .
N2 N 0.3537(3) 0.9044(3) 1.0670(3) 0.0322(6) Uani 1 1 d . . .
N3 N 0.2475(4) 0.7981(4) 1.1000(3) 0.0412(7) Uani 1 1 d . A .
N4 N 0.2501(4) 0.6321(4) 1.0170(3) 0.0392(7) Uani 1 1 d . . .
N5 N 0.5211(3) 0.5679(3) 0.7530(3) 0.0288(6) Uani 1 1 d . A .
N6 N 0.4250(4) 0.2090(3) 0.6815(3) 0.0360(6) Uani 1 1 d . . .
C1 C 0.3622(4) 0.6439(4) 0.9348(3) 0.0282(7) Uani 1 1 d . A .
C2 C 0.4169(4) 0.5050(4) 0.8228(3) 0.0275(7) Uani 1 1 d . . .
C3 C 0.3711(4) 0.3278(4) 0.7871(3) 0.0331(7) Uani 1 1 d . A .
H3 H 0.3003 0.2891 0.8377 0.040 Uiso 1 1 calc R . .
C4 C 0.5247(4) 0.2724(5) 0.6124(4) 0.0380(8) Uani 1 1 d . A .
H4 H 0.5633 0.1939 0.5377 0.046 Uiso 1 1 calc R . .
C5 C 0.5734(4) 0.4507(4) 0.6470(3) 0.0325(7) Uani 1 1 d . . .
H5 H 0.6433 0.4886 0.5955 0.039 Uiso 1 1 calc R A .
C6 C 0.8702(4) 0.8469(3) 0.6821(3) 0.0233(6) Uani 1 1 d . . .
C7 C 0.9318(4) 0.9211(4) 0.5829(3) 0.0216(6) Uani 1 1 d . A .
C8 C 0.9749(4) 0.8179(4) 0.4581(3) 0.0226(6) Uani 1 1 d . . .
C9 C 0.9372(4) 0.6229(4) 0.4085(3) 0.0241(6) Uani 1 1 d . A .
C10 C 0.9566(4) 1.1021(4) 0.6231(3) 0.0240(6) Uani 1 1 d . . .
H10 H 0.9272 1.1713 0.7055 0.029 Uiso 1 1 calc R A .

loop_
_atom_site_aniso_label
_atom_site_aniso_U_11
_atom_site_aniso_U_22
_atom_site_aniso_U_33
_atom_site_aniso_U_23
_atom_site_aniso_U_13
_atom_site_aniso_U_12
Cu1 0.0303(2) 0.0317(2) 0.0280(2) 0.01137(16) 0.01445(16) -0.00167(16)
O6 0.0420(18) 0.066(4) 0.053(3) 0.027(3) 0.0099(17) 0.005(3)
O6' 0.0420(18) 0.066(4) 0.053(3) 0.027(3) 0.0099(17) 0.005(3)
O1 0.0293(12) 0.0355(12) 0.0296(11) 0.0136(10) 0.0134(9) -0.0006(9)
O2 0.0366(13) 0.0316(12) 0.0330(12) 0.0179(10) 0.0078(10) 0.0056(10)
O3 0.0332(12) 0.0245(11) 0.0381(12) 0.0139(10) 0.0141(10) 0.0006(9)
O4 0.0483(14) 0.0212(11) 0.0339(12) 0.0102(10) 0.0200(10) 0.0081(10)
O5 0.0310(13) 0.0446(14) 0.0559(15) 0.0289(12) 0.0059(11) 0.0020(10)
N1 0.0281(14) 0.0347(14) 0.0246(13) 0.0106(11) 0.0095(11) -0.0013(11)
N2 0.0300(15) 0.0392(15) 0.0262(14) 0.0101(12) 0.0126(11) -0.0023(12)
N3 0.0410(17) 0.0427(17) 0.0350(16) 0.0086(13) 0.0179(13) -0.0106(13)
N4 0.0408(17) 0.0399(16) 0.0337(15) 0.0100(13) 0.0164(13) -0.0083(13)
N5 0.0259(14) 0.0344(14) 0.0302(14) 0.0160(12) 0.0084(11) 0.0026(11)
N6 0.0379(16) 0.0314(15) 0.0405(16) 0.0156(13) 0.0059(13) 0.0035(12)
C1 0.0270(16) 0.0359(17) 0.0234(15) 0.0140(13) 0.0049(13) -0.0015(13)
C2 0.0234(15) 0.0366(17) 0.0261(15) 0.0171(13) 0.0028(12) -0.0004(13)
C3 0.0323(18) 0.0386(19) 0.0325(17) 0.0192(15) 0.0046(14) -0.0016(14)
C4 0.0370(19) 0.0403(19) 0.0398(19) 0.0160(16) 0.0122(15) 0.0079(15)
C5 0.0305(17) 0.0372(18) 0.0353(18) 0.0176(15) 0.0125(14) 0.0064(14)
C6 0.0309(17) 0.0161(14) 0.0208(14) 0.0034(11) 0.0104(13) -0.0002(12)
C7 0.0192(14) 0.0244(15) 0.0239(15) 0.0112(12) 0.0070(12) 0.0023(11)
C8 0.0234(15) 0.0199(14) 0.0260(15) 0.0093(12) 0.0074(12) 0.0028(12)
C9 0.0249(15) 0.0256(15) 0.0229(15) 0.0100(12) 0.0045(12) 0.0042(12)
C10 0.0266(15) 0.0237(15) 0.0231(15) 0.0081(12) 0.0105(12) 0.0047(12)

loop_
_atom_type_symbol
_atom_type_description
_atom_type_scat_dispersion_real
_atom_type_scat_dispersion_imag
_atom_type_scat_source
C C 0.0033 0.0016 'International Tables Vol C Tables 4.2.6.8 and 6.1.1.4'
H H 0.0000 0.0000 'International Tables Vol C Tables 4.2.6.8 and 6.1.1.4'
N N 0.0061 0.0033 'International Tables Vol C Tables 4.2.6.8 and 6.1.1.4'
O O 0.0106 0.0060 'International Tables Vol C Tables 4.2.6.8 and 6.1.1.4'
Cu Cu 0.3201 1.2651 'International Tables Vol C Tables 4.2.6.8 and 6.1.1.4'

loop_
_geom_angle_atom_site_label_1
_geom_angle_atom_site_label_2
_geom_angle_atom_site_label_3
_geom_angle
_geom_angle_site_symmetry_1
_geom_angle_site_symmetry_3
_geom_angle_publ_flag
O1 Cu1 N1 173.06(10) . . ?
O1 Cu1 N2 91.15(9) . 2_677 ?
N1 Cu1 N2 94.11(10) . 2_677 ?
O1 Cu1 N5 94.70(9) . . ?
N1 Cu1 N5 80.44(10) . . ?
N2 Cu1 N5 172.59(10) 2_677 . ?
O1 Cu1 O5 86.52(9) . . ?
N1 Cu1 O5 88.65(10) . . ?
N2 Cu1 O5 93.33(10) 2_677 . ?
N5 Cu1 O5 91.56(9) . . ?
O1 Cu1 O6' 99.2(4) . . ?
N1 Cu1 O6' 86.2(4) . . ?
N2 Cu1 O6' 79.8(5) 2_677 . ?
N5 Cu1 O6' 94.8(5) . . ?
O5 Cu1 O6' 171.1(4) . . ?
O1 Cu1 O6 98.61(11) . . ?
N1 Cu1 O6 85.36(12) . . ?
N2 Cu1 O6 95.88(18) 2_677 . ?
N5 Cu1 O6 78.76(17) . . ?
O5 Cu1 O6 169.34(16) . . ?
O6' Cu1 O6 16.1(4) . . ?
C6 O1 Cu1 131.0(2) . . ?
C9 O4 H4' 109.5 . . ?
Cu1 O5 H5A 111.5 . . ?
Cu1 O5 H5B 119.1 . . ?
H5A O5 H5B 117.1 . . ?
C1 N1 N2 104.9(2) . . ?
C1 N1 Cu1 114.1(2) . . ?
N2 N1 Cu1 140.7(2) . . ?
N3 N2 N1 108.9(2) . . ?
N3 N2 Cu1 126.3(2) . 2_677 ?
N1 N2 Cu1 124.38(19) . 2_677 ?
N2 N3 N4 109.3(2) . . ?
C1 N4 N3 104.6(3) . . ?
C5 N5 C2 117.0(3) . . ?
C5 N5 Cu1 129.0(2) . . ?
C2 N5 Cu1 114.0(2) . . ?
C4 N6 C3 116.1(3) . . ?
N1 C1 N4 112.2(3) . . ?
N1 C1 C2 118.4(3) . . ?
N4 C1 C2 129.4(3) . . ?
N5 C2 C3 121.3(3) . . ?
N5 C2 C1 112.9(3) . . ?
C3 C2 C1 125.9(3) . . ?
N6 C3 C2 122.0(3) . . ?
N6 C3 H3 119.0 . . ?
C2 C3 H3 119.0 . . ?
N6 C4 C5 122.9(3) . . ?
N6 C4 H4 118.6 . . ?
C5 C4 H4 118.6 . . ?
N5 C5 C4 120.7(3) . . ?
N5 C5 H5 119.7 . . ?
C4 C5 H5 119.7 . . ?
O2 C6 O1 127.0(3) . . ?
O2 C6 C7 117.7(3) . . ?
O1 C6 C7 115.3(3) . . ?
C10 C7 C8 119.1(3) . . ?
C10 C7 C6 117.0(2) . . ?
C8 C7 C6 123.7(2) . . ?
C10 C8 C7 119.9(3) 2_776 . ?
C10 C8 C9 120.0(2) 2_776 . ?
C7 C8 C9 119.9(3) . . ?
O3 C9 O4 124.1(3) . . ?
O3 C9 C8 123.1(3) . . ?
O4 C9 C8 112.8(2) . . ?
C7 C10 C8 120.9(3) . 2_776 ?
C7 C10 H10 119.5 . . ?
C8 C10 H10 119.5 2_776 . ?

loop_
_geom_bond_atom_site_label_1
_geom_bond_atom_site_label_2
_geom_bond_distance
_geom_bond_site_symmetry_2
_geom_bond_publ_flag
Cu1 O1 1.932(2) . ?
Cu1 N1 2.003(2) . ?
Cu1 N2 2.005(3) 2_677 ?
Cu1 N5 2.058(3) . ?
Cu1 O5 2.316(2) . ?
Cu1 O6' 2.578(16) . ?
Cu1 O6 2.645(4) . ?
O1 C6 1.261(4) . ?
O2 C6 1.251(4) . ?
O3 C9 1.211(3) . ?
O4 C9 1.330(3) . ?
O4 H4' 0.8200 . ?
O5 H5A 0.8500 . ?
O5 H5B 0.8497 . ?
N1 C1 1.323(4) . ?
N1 N2 1.345(3) . ?
N2 N3 1.323(4) . ?
N2 Cu1 2.005(3) 2_677 ?
N3 N4 1.340(4) . ?
N4 C1 1.332(4) . ?
N5 C5 1.331(4) . ?
N5 C2 1.356(4) . ?
N6 C4 1.330(4) . ?
N6 C3 1.339(4) . ?
C1 C2 1.462(4) . ?
C2 C3 1.373(4) . ?
C3 H3 0.9300 . ?
C4 C5 1.387(5) . ?
C4 H4 0.9300 . ?
C5 H5 0.9300 . ?
C6 C7 1.509(4) . ?
C7 C10 1.384(4) . ?
C7 C8 1.401(4) . ?
C8 C10 1.394(4) 2_776 ?
C8 C9 1.490(4) . ?
C10 C8 1.394(4) 2_776 ?
C10 H10 0.9300 . ?

loop_
_geom_torsion_atom_site_label_1
_geom_torsion_atom_site_label_2
_geom_torsion_atom_site_label_3
_geom_torsion_atom_site_label_4
_geom_torsion
_geom_torsion_site_symmetry_1
_geom_torsion_site_symmetry_2
_geom_torsion_site_symmetry_3
_geom_torsion_site_symmetry_4
_geom_torsion_publ_flag
N1 Cu1 O1 C6 -140.1(8) . . . . ?
N2 Cu1 O1 C6 80.6(3) 2_677 . . . ?
N5 Cu1 O1 C6 -94.8(3) . . . . ?
O5 Cu1 O1 C6 173.9(3) . . . . ?
O6' Cu1 O1 C6 0.8(6) . . . . ?
O6 Cu1 O1 C6 -15.5(3) . . . . ?
O1 Cu1 N1 C1 44.3(10) . . . . ?
N2 Cu1 N1 C1 -176.5(2) 2_677 . . . ?
N5 Cu1 N1 C1 -1.5(2) . . . . ?
O5 Cu1 N1 C1 90.3(2) . . . . ?
O6' Cu1 N1 C1 -97.0(5) . . . . ?
O6 Cu1 N1 C1 -80.9(3) . . . . ?
O1 Cu1 N1 N2 -128.4(8) . . . . ?
N2 Cu1 N1 N2 10.8(4) 2_677 . . . ?
N5 Cu1 N1 N2 -174.3(3) . . . . ?
O5 Cu1 N1 N2 -82.5(3) . . . . ?
O6' Cu1 N1 N2 90.2(6) . . . . ?
O6 Cu1 N1 N2 106.4(4) . . . . ?
C1 N1 N2 N3 0.2(3) . . . . ?
Cu1 N1 N2 N3 173.4(3) . . . . ?
C1 N1 N2 Cu1 173.8(2) . . . 2_677 ?
Cu1 N1 N2 Cu1 -13.1(5) . . . 2_677 ?
N1 N2 N3 N4 -0.4(4) . . . . ?
Cu1 N2 N3 N4 -173.8(2) 2_677 . . . ?
N2 N3 N4 C1 0.5(4) . . . . ?
O1 Cu1 N5 C5 5.8(3) . . . . ?
N1 Cu1 N5 C5 -179.1(3) . . . . ?
N2 Cu1 N5 C5 -136.2(7) 2_677 . . . ?
O5 Cu1 N5 C5 92.5(3) . . . . ?
O6' Cu1 N5 C5 -93.8(4) . . . . ?
O6 Cu1 N5 C5 -92.0(3) . . . . ?
O1 Cu1 N5 C2 -176.4(2) . . . . ?
N1 Cu1 N5 C2 -1.4(2) . . . . ?
N2 Cu1 N5 C2 41.6(9) 2_677 . . . ?
O5 Cu1 N5 C2 -89.7(2) . . . . ?
O6' Cu1 N5 C2 84.0(4) . . . . ?
O6 Cu1 N5 C2 85.8(2) . . . . ?
N2 N1 C1 N4 0.1(4) . . . . ?
Cu1 N1 C1 N4 -175.2(2) . . . . ?
N2 N1 C1 C2 179.4(3) . . . . ?
Cu1 N1 C1 C2 4.1(4) . . . . ?
N3 N4 C1 N1 -0.4(4) . . . . ?
N3 N4 C1 C2 -179.5(3) . . . . ?
C5 N5 C2 C3 1.5(4) . . . . ?
Cu1 N5 C2 C3 -176.6(2) . . . . ?
C5 N5 C2 C1 -178.2(3) . . . . ?
Cu1 N5 C2 C1 3.7(3) . . . . ?
N1 C1 C2 N5 -5.2(4) . . . . ?
N4 C1 C2 N5 173.9(3) . . . . ?
N1 C1 C2 C3 175.1(3) . . . . ?
N4 C1 C2 C3 -5.8(5) . . . . ?
C4 N6 C3 C2 -0.5(5) . . . . ?
N5 C2 C3 N6 -0.6(5) . . . . ?
C1 C2 C3 N6 179.0(3) . . . . ?
C3 N6 C4 C5 0.9(5) . . . . ?
C2 N5 C5 C4 -1.1(5) . . . . ?
Cu1 N5 C5 C4 176.6(2) . . . . ?
N6 C4 C5 N5 0.0(5) . . . . ?
Cu1 O1 C6 O2 18.2(4) . . . . ?
Cu1 O1 C6 C7 -157.73(19) . . . . ?
O2 C6 C7 C10 -97.2(3) . . . . ?
O1 C6 C7 C10 79.1(3) . . . . ?
O2 C6 C7 C8 78.5(4) . . . . ?
O1 C6 C7 C8 -105.1(3) . . . . ?
C10 C7 C8 C10 0.6(5) . . . 2_776 ?
C6 C7 C8 C10 -175.1(3) . . . 2_776 ?
C10 C7 C8 C9 -175.5(3) . . . . ?
C6 C7 C8 C9 8.8(4) . . . . ?
C10 C8 C9 O3 -158.7(3) 2_776 . . . ?
C7 C8 C9 O3 17.4(4) . . . . ?
C10 C8 C9 O4 19.1(4) 2_776 . . . ?
C7 C8 C9 O4 -164.9(3) . . . . ?
C8 C7 C10 C8 -0.6(5) . . . 2_776 ?
C6 C7 C10 C8 175.4(3) . . . 2_776 ?
